data_7106998
loop_
_publ_author_name
'Srinu Tothadi'
'Arijit Mukherjee'
'Gautam R. Desiraju'

_publ_section_title
;
 Shape and size mimicry in the design of ternary molecular solids: towards
 a robust strategy for crystal engineering
;
_journal_name_full Chem.Commun.
_journal_page_first 12080
_journal_paper_doi 10.1039/c1cc14567c
_journal_volume 47
_journal_year 2011
_chemical_formula_sum 'C21 H18 N2 O2 S'
_chemical_formula_weight 362.43
_chemical_name_systematic
;
?
;
_space_group_IT_number 2
_symmetry_cell_setting triclinic
_symmetry_space_group_name_Hall '-P 1'
_symmetry_space_group_name_H-M 'P -1'
_atom_sites_solution_hydrogens geom
_atom_sites_solution_primary direct
_atom_sites_solution_secondary difmap
_audit_creation_method SHELXL-97
_cell_angle_alpha 72.08(3)
_cell_angle_beta 76.66(3)
_cell_angle_gamma 89.64(3)
_cell_formula_units_Z 2
_cell_length_a 7.4470(15)
_cell_length_b 9.4240(19)
_cell_length_c 14.075(3)
_cell_measurement_reflns_used 2133
_cell_measurement_temperature 150(2)
_cell_measurement_theta_max 27.5
_cell_measurement_theta_min 2.8
_cell_volume 912.3(4)
_computing_cell_refinement 'CrystalClear-SM Expert 2.0 rc14 (Rigaku, 2009)'
_computing_data_collection 'CrystalClear-SM Expert 2.0 rc14 (Rigaku, 2009)'
_computing_data_reduction 'CrystalClear-SM Expert 2.0 rc14 (Rigaku, 2009)'
_computing_structure_refinement 'SHELXL-97 (Sheldrick, 1997)'
_computing_structure_solution 'SHELXS-97 (Sheldrick, 1990)'
_diffrn_ambient_temperature 150(2)
_diffrn_measured_fraction_theta_full 0.994
_diffrn_measured_fraction_theta_max 0.994
_diffrn_measurement_device 'XtaLABmini: Fixed Chi 2 circle'
_diffrn_measurement_device_type 'Rigaku Mercury375R (2x2 bin mode)'
_diffrn_measurement_method 'profile data from \w-scans'
_diffrn_radiation_monochromator graphite
_diffrn_radiation_source 'fine-focus sealed tube'
_diffrn_radiation_type MoK\a
_diffrn_radiation_wavelength 0.71073
_diffrn_reflns_av_R_equivalents 0.0363
_diffrn_reflns_av_sigmaI/netI 0.0395
_diffrn_reflns_limit_h_max 9
_diffrn_reflns_limit_h_min -9
_diffrn_reflns_limit_k_max 12
_diffrn_reflns_limit_k_min -12
_diffrn_reflns_limit_l_max 18
_diffrn_reflns_limit_l_min -18
_diffrn_reflns_number 9717
_diffrn_reflns_theta_full 27.48
_diffrn_reflns_theta_max 27.48
_diffrn_reflns_theta_min 1.57
_exptl_absorpt_coefficient_mu 0.195
_exptl_absorpt_correction_T_max 0.9621
_exptl_absorpt_correction_T_min 0.9621
_exptl_absorpt_correction_type multi-scan
_exptl_absorpt_process_details 'Jacobson, R. (1998) Private communication'
_exptl_crystal_colour Colourless
_exptl_crystal_density_diffrn 1.319
_exptl_crystal_density_method 'not measured'
_exptl_crystal_description Needle
_exptl_crystal_F_000 380
_exptl_crystal_size_max 0.20
_exptl_crystal_size_mid 0.20
_exptl_crystal_size_min 0.20
_refine_diff_density_max 0.525
_refine_diff_density_min -0.600
_refine_diff_density_rms 0.074
_refine_ls_extinction_method none
_refine_ls_goodness_of_fit_ref 1.107
_refine_ls_hydrogen_treatment mixed
_refine_ls_matrix_type full
_refine_ls_number_parameters 289
_refine_ls_number_reflns 4166
_refine_ls_number_restraints 0
_refine_ls_restrained_S_all 1.107
_refine_ls_R_factor_all 0.0755
_refine_ls_R_factor_gt 0.0605
_refine_ls_shift/su_max 0.001
_refine_ls_shift/su_mean 0.000
_refine_ls_structure_factor_coef Fsqd
_refine_ls_weighting_details 'calc w=1/[\s^2^(Fo^2^)+(0.0986P)^2^+0.5182P] where P=(Fo^2^+2Fc^2^)/3'
_refine_ls_weighting_scheme calc
_refine_ls_wR_factor_gt 0.1769
_refine_ls_wR_factor_ref 0.2001
_reflns_number_gt 3373
_reflns_number_total 4166
_reflns_threshold_expression >2\s(I)
_cod_data_source_file c1cc14567c.txt
_cod_data_source_block 26dht-44bp
_cod_original_cell_volume 912.3(3)
_cod_database_code 7106998

loop_
_symmetry_equiv_pos_as_xyz
'x, y, z'
'-x, -y, -z'

loop_
_atom_site_label
_atom_site_type_symbol
_atom_site_fract_x
_atom_site_fract_y
_atom_site_fract_z
_atom_site_U_iso_or_equiv
_atom_site_adp_type
_atom_site_occupancy
_atom_site_symmetry_multiplicity
_atom_site_calc_flag
_atom_site_refinement_flags
_atom_site_disorder_assembly
_atom_site_disorder_group
S1 S 0.37695(17) 0.14734(14) 0.58180(11) 0.0538(5) Uani 0.495(4) 1 d P A 2
C39 C 0.5403(2) 0.19401(14) 0.36995(12) 0.0616(5) Uani 0.495(4) 1 d P A 2
C38 C 0.37695(17) 0.14734(14) 0.58180(11) 0.0538(5) Uani 0.505(4) 1 d P A 1
S2 S 0.5403(2) 0.19401(14) 0.36995(12) 0.0616(5) Uani 0.505(4) 1 d P A 1
C1 C 0.2327(3) 0.9977(2) 0.15554(17) 0.0275(4) Uani 1 1 d . . .
C2 C 0.0688(3) 0.9067(2) 0.18184(16) 0.0259(4) Uani 1 1 d . . .
C3 C 0.0716(3) 0.7545(2) 0.23543(16) 0.0259(4) Uani 1 1 d . . .
C4 C 0.2327(3) 0.6937(3) 0.25931(18) 0.0316(5) Uani 1 1 d . . .
C5 C 0.3931(3) 0.7863(3) 0.2312(2) 0.0366(5) Uani 1 1 d . . .
C6 C 0.3948(3) 0.9386(3) 0.1795(2) 0.0346(5) Uani 1 1 d . . .
C7 C -0.1029(3) 0.9718(3) 0.1526(2) 0.0348(5) Uani 1 1 d . . .
H7A H -0.0782 1.0152 0.0776 0.052 Uiso 1 1 calc R . .
H7B H -0.1393 1.0498 0.1845 0.052 Uiso 1 1 calc R . .
H7C H -0.2031 0.8929 0.1765 0.052 Uiso 1 1 calc R . .
C15 C 0.5884(4) 0.4173(3) 0.1092(2) 0.0439(6) Uani 1 1 d . . .
C16 C 0.7593(4) 0.4934(3) 0.0849(2) 0.0432(6) Uani 1 1 d . . .
C17 C 0.9061(3) 0.4607(2) 0.01482(16) 0.0272(5) Uani 1 1 d . . .
C18 C 0.8700(4) 0.3505(3) -0.0255(2) 0.0405(6) Uani 1 1 d . . .
C19 C 0.6946(4) 0.2799(3) 0.0032(2) 0.0408(6) Uani 1 1 d . . .
C25 C 1.0249(5) 0.2854(3) 0.3161(2) 0.0498(7) Uani 1 1 d . . .
C26 C 1.0465(4) 0.1368(3) 0.3648(2) 0.0467(7) Uani 1 1 d . . .
C27 C 0.9897(3) 0.0793(2) 0.47180(18) 0.0287(5) Uani 1 1 d . . .
C28 C 0.9126(4) 0.1783(3) 0.5231(2) 0.0366(5) Uani 1 1 d . . .
C29 C 0.8963(4) 0.3245(3) 0.4677(2) 0.0401(6) Uani 1 1 d . . .
C35 C 0.3885(4) 0.3161(4) 0.5053(3) 0.0579(8) Uani 1 1 d . . .
H35 H 0.3429 0.3957 0.5301 0.069 Uiso 1 1 calc R A 1
C36 C 0.4660(4) 0.3396(3) 0.4043(3) 0.0587(8) Uani 1 1 d . A .
H36 H 0.4770 0.4364 0.3553 0.070 Uiso 1 1 calc R B 1
C37 C 0.4812(3) 0.0785(3) 0.48895(19) 0.0321(5) Uani 1 1 d . . .
N1 N 0.5534(3) 0.3106(2) 0.06991(15) 0.0340(4) Uani 1 1 d . . .
N3 N 0.9511(3) 0.3798(2) 0.36541(18) 0.0384(5) Uani 1 1 d . . .
O1 O 0.2242(2) 1.14601(18) 0.10577(14) 0.0350(4) Uani 1 1 d . . .
O2 O -0.0902(2) 0.66806(18) 0.26125(13) 0.0318(4) Uani 1 1 d . . .
H5 H 0.512(4) 0.742(3) 0.245(2) 0.045(8) Uiso 1 1 d . . .
H4 H 0.231(4) 0.584(4) 0.296(2) 0.043(8) Uiso 1 1 d . . .
H18 H 0.963(5) 0.323(4) -0.075(3) 0.057(9) Uiso 1 1 d . . .
H19 H 0.673(4) 0.209(4) -0.025(2) 0.045(8) Uiso 1 1 d . . .
H6 H 0.510(4) 1.008(3) 0.159(2) 0.043(8) Uiso 1 1 d . . .
H15 H 0.483(5) 0.445(4) 0.162(3) 0.055(9) Uiso 1 1 d . . .
H29 H 0.842(4) 0.397(4) 0.510(2) 0.049(8) Uiso 1 1 d . . .
H16 H 0.766(4) 0.567(4) 0.121(2) 0.048(8) Uiso 1 1 d . . .
H28 H 0.861(5) 0.154(4) 0.598(3) 0.063(10) Uiso 1 1 d . . .
H25 H 1.075(5) 0.325(4) 0.242(3) 0.061(10) Uiso 1 1 d . . .
H26 H 1.107(5) 0.075(4) 0.324(3) 0.069(11) Uiso 1 1 d . . .
H2 H -0.069(6) 0.575(5) 0.292(3) 0.074(12) Uiso 1 1 d . . .
H1 H 0.329(5) 1.189(4) 0.094(3) 0.053(9) Uiso 1 1 d . . .

loop_
_atom_site_aniso_label
_atom_site_aniso_U_11
_atom_site_aniso_U_22
_atom_site_aniso_U_33
_atom_site_aniso_U_23
_atom_site_aniso_U_13
_atom_site_aniso_U_12
S1 0.0496(7) 0.0434(7) 0.0769(9) -0.0269(6) -0.0213(6) 0.0067(5)
C39 0.0607(9) 0.0397(7) 0.0815(10) -0.0068(6) -0.0280(7) 0.0052(5)
C38 0.0496(7) 0.0434(7) 0.0769(9) -0.0269(6) -0.0213(6) 0.0067(5)
S2 0.0607(9) 0.0397(7) 0.0815(10) -0.0068(6) -0.0280(7) 0.0052(5)
C1 0.0243(10) 0.0225(10) 0.0333(11) -0.0060(8) -0.0061(8) 0.0002(8)
C2 0.0215(9) 0.0258(10) 0.0281(10) -0.0056(8) -0.0051(8) -0.0003(8)
C3 0.0234(10) 0.0248(10) 0.0283(10) -0.0081(8) -0.0042(8) -0.0027(8)
C4 0.0316(11) 0.0240(10) 0.0390(12) -0.0071(9) -0.0118(9) 0.0031(8)
C5 0.0271(11) 0.0302(12) 0.0534(14) -0.0090(11) -0.0170(10) 0.0045(9)
C6 0.0242(11) 0.0298(11) 0.0486(14) -0.0082(10) -0.0118(9) -0.0024(9)
C7 0.0232(10) 0.0311(11) 0.0437(13) -0.0032(10) -0.0072(9) 0.0006(9)
C15 0.0325(13) 0.0442(15) 0.0565(16) -0.0226(13) -0.0040(11) -0.0034(11)
C16 0.0339(13) 0.0444(14) 0.0568(16) -0.0285(13) -0.0039(11) -0.0063(11)
C17 0.0298(11) 0.0238(10) 0.0260(10) -0.0028(8) -0.0094(8) -0.0040(8)
C18 0.0404(13) 0.0426(14) 0.0389(13) -0.0196(11) -0.0009(10) -0.0120(11)
C19 0.0407(13) 0.0389(13) 0.0437(13) -0.0174(11) -0.0050(11) -0.0141(11)
C25 0.0647(19) 0.0284(13) 0.0434(15) -0.0013(11) -0.0017(13) 0.0009(12)
C26 0.0640(18) 0.0269(12) 0.0411(14) -0.0082(11) -0.0004(12) 0.0050(12)
C27 0.0250(10) 0.0218(11) 0.0393(12) -0.0086(9) -0.0092(9) -0.0019(8)
C28 0.0426(13) 0.0278(12) 0.0420(13) -0.0121(10) -0.0141(11) 0.0089(10)
C29 0.0431(14) 0.0282(12) 0.0516(15) -0.0125(11) -0.0165(11) 0.0086(10)
C35 0.0388(15) 0.0494(17) 0.095(3) -0.0353(17) -0.0184(16) 0.0105(13)
C36 0.0491(17) 0.0358(15) 0.087(2) -0.0049(15) -0.0274(16) 0.0026(12)
C37 0.0239(10) 0.0336(12) 0.0433(13) -0.0147(10) -0.0133(9) 0.0031(9)
N1 0.0322(10) 0.0281(10) 0.0375(10) -0.0036(8) -0.0091(8) -0.0068(8)
N3 0.0346(10) 0.0231(9) 0.0519(12) -0.0030(9) -0.0112(9) -0.0012(8)
O1 0.0255(8) 0.0228(8) 0.0489(10) -0.0002(7) -0.0089(7) -0.0036(6)
O2 0.0257(8) 0.0247(8) 0.0390(9) -0.0036(7) -0.0050(6) -0.0048(6)

loop_
_atom_type_symbol
_atom_type_description
_atom_type_scat_dispersion_real
_atom_type_scat_dispersion_imag
_atom_type_scat_source
C C 0.0033 0.0016 'International Tables Vol C Tables 4.2.6.8 and 6.1.1.4'
N N 0.0061 0.0033 'International Tables Vol C Tables 4.2.6.8 and 6.1.1.4'
O O 0.0106 0.0060 'International Tables Vol C Tables 4.2.6.8 and 6.1.1.4'
S S 0.1246 0.1234 'International Tables Vol C Tables 4.2.6.8 and 6.1.1.4'
H H 0.0000 0.0000 'International Tables Vol C Tables 4.2.6.8 and 6.1.1.4'

loop_
_geom_angle_atom_site_label_1
_geom_angle_atom_site_label_2
_geom_angle_atom_site_label_3
_geom_angle
_geom_angle_site_symmetry_1
_geom_angle_site_symmetry_3
C35 S1 C37 94.13(17) . .
C36 C39 C37 93.33(18) . .
O1 C1 C6 122.21(19) . .
O1 C1 C2 116.49(19) . .
C6 C1 C2 121.3(2) . .
C3 C2 C1 117.89(19) . .
C3 C2 C7 121.67(19) . .
C1 C2 C7 120.44(19) . .
O2 C3 C4 121.60(19) . .
O2 C3 C2 116.96(19) . .
C4 C3 C2 121.43(19) . .
C5 C4 C3 119.3(2) . .
C5 C4 H4 121.1(17) . .
C3 C4 H4 119.6(17) . .
C4 C5 C6 120.9(2) . .
C4 C5 H5 119.5(18) . .
C6 C5 H5 119.5(18) . .
C5 C6 C1 119.1(2) . .
C5 C6 H6 122.1(17) . .
C1 C6 H6 118.8(17) . .
C2 C7 H7A 109.5 . .
C2 C7 H7B 109.5 . .
H7A C7 H7B 109.5 . .
C2 C7 H7C 109.5 . .
H7A C7 H7C 109.5 . .
H7B C7 H7C 109.5 . .
N1 C15 C16 123.8(2) . .
N1 C15 H15 119.0(18) . .
C16 C15 H15 117.2(18) . .
C15 C16 C17 119.5(2) . .
C15 C16 H16 115.0(19) . .
C17 C16 H16 125.5(19) . .
C18 C17 C16 116.7(2) . .
C18 C17 C17 121.3(3) . 2_765
C16 C17 C17 122.1(2) . 2_765
C17 C18 C19 120.0(2) . .
C17 C18 H18 122(2) . .
C19 C18 H18 118(2) . .
N1 C19 C18 123.7(2) . .
N1 C19 H19 117(2) . .
C18 C19 H19 119(2) . .
N3 C25 C26 123.9(3) . .
N3 C25 H25 118(2) . .
C26 C25 H25 118(2) . .
C25 C26 C27 119.5(3) . .
C25 C26 H26 119(2) . .
C27 C26 H26 121(2) . .
C28 C27 C26 116.5(2) . .
C28 C27 C27 121.7(3) . 2_756
C26 C27 C27 121.9(3) . 2_756
C29 C28 C27 119.8(2) . .
C29 C28 H28 114(2) . .
C27 C28 H28 126(2) . .
N3 C29 C28 123.8(2) . .
N3 C29 H29 118.8(17) . .
C28 C29 H29 117.3(17) . .
C36 C35 S1 117.2(3) . .
C36 C35 H35 121.4 . .
S1 C35 H35 121.4 . .
C35 C36 C39 117.3(3) . .
C35 C36 H36 121.3 . .
C39 C36 H36 121.3 . .
C37 C37 C39 120.5(3) 2_656 .
C37 C37 S1 121.5(3) 2_656 .
C39 C37 S1 118.00(15) . .
C19 N1 C15 116.3(2) . .
C25 N3 C29 116.6(2) . .
C1 O1 H1 108(2) . .
C3 O2 H2 108(3) . .

loop_
_geom_bond_atom_site_label_1
_geom_bond_atom_site_label_2
_geom_bond_distance
_geom_bond_site_symmetry_2
S1 C35 1.613(4) .
S1 C37 1.667(3) .
C39 C36 1.643(4) .
C39 C37 1.651(3) .
C1 O1 1.366(3) .
C1 C6 1.395(3) .
C1 C2 1.404(3) .
C2 C3 1.402(3) .
C2 C7 1.503(3) .
C3 O2 1.369(2) .
C3 C4 1.393(3) .
C4 C5 1.388(3) .
C4 H4 1.00(3) .
C5 C6 1.393(3) .
C5 H5 1.01(3) .
C6 H6 1.01(3) .
C7 H7A 0.9800 .
C7 H7B 0.9800 .
C7 H7C 0.9800 .
C15 N1 1.340(3) .
C15 C16 1.382(3) .
C15 H15 1.04(3) .
C16 C17 1.395(3) .
C16 H16 0.98(3) .
C17 C18 1.382(3) .
C17 C17 1.494(4) 2_765
C18 C19 1.383(3) .
C18 H18 0.96(4) .
C19 N1 1.334(3) .
C19 H19 0.91(3) .
C25 N3 1.332(4) .
C25 C26 1.384(4) .
C25 H25 0.98(4) .
C26 C27 1.396(4) .
C26 H26 0.98(4) .
C27 C28 1.392(3) .
C27 C27 1.486(4) 2_756
C28 C29 1.379(3) .
C28 H28 0.99(4) .
C29 N3 1.335(4) .
C29 H29 1.05(3) .
C35 C36 1.354(5) .
C35 H35 0.9500 .
C36 H36 0.9500 .
C37 C37 1.455(5) 2_656
O1 H1 0.83(4) .
O2 H2 0.88(4) .

loop_
_geom_torsion_atom_site_label_1
_geom_torsion_atom_site_label_2
_geom_torsion_atom_site_label_3
_geom_torsion_atom_site_label_4
_geom_torsion
_geom_torsion_site_symmetry_1
_geom_torsion_site_symmetry_4
O1 C1 C2 C3 -178.34(19) . .
C6 C1 C2 C3 1.6(3) . .
O1 C1 C2 C7 1.9(3) . .
C6 C1 C2 C7 -178.2(2) . .
C1 C2 C3 O2 179.35(19) . .
C7 C2 C3 O2 -0.9(3) . .
C1 C2 C3 C4 -2.0(3) . .
C7 C2 C3 C4 177.8(2) . .
O2 C3 C4 C5 179.9(2) . .
C2 C3 C4 C5 1.3(3) . .
C3 C4 C5 C6 -0.2(4) . .
C4 C5 C6 C1 -0.2(4) . .
O1 C1 C6 C5 179.4(2) . .
C2 C1 C6 C5 -0.5(4) . .
N1 C15 C16 C17 0.7(5) . .
C15 C16 C17 C18 -0.8(4) . .
C15 C16 C17 C17 179.9(3) . 2_765
C16 C17 C18 C19 0.8(4) . .
C17 C17 C18 C19 -179.9(3) 2_765 .
C17 C18 C19 N1 -0.7(4) . .
N3 C25 C26 C27 -0.3(5) . .
C25 C26 C27 C28 0.3(4) . .
C25 C26 C27 C27 -179.7(3) . 2_756
C26 C27 C28 C29 -0.1(4) . .
C27 C27 C28 C29 179.9(3) 2_756 .
C27 C28 C29 N3 -0.1(4) . .
C37 S1 C35 C36 1.2(3) . .
S1 C35 C36 C39 0.0(4) . .
C37 C39 C36 C35 -1.2(3) . .
C36 C39 C37 C37 -178.3(3) . 2_656
C36 C39 C37 S1 2.05(19) . .
C35 S1 C37 C37 178.3(3) . 2_656
C35 S1 C37 C39 -2.08(19) . .
C18 C19 N1 C15 0.5(4) . .
C16 C15 N1 C19 -0.5(4) . .
C26 C25 N3 C29 0.1(4) . .
C28 C29 N3 C25 0.1(4) . .
